data_7229853
loop_
_publ_author_name
'Vaganova, Tamara A.'
'Gatilov, Yurij V.'
'Pishchur, Denis P.'
'Chuikov, Igor P.'
'Malykhin, Evgenij V.'

_publ_section_title
;
 Controlled self-assembly of \p-stacked/H-bonded 1D crystal structures
 from polyfluorinated arylamines and 18-crown-6 (2&#x2009;:&#x2009;1).
 Associatevs.co-former fluorescence properties
;
_journal_issue 6
_journal_name_full CrystEngComm
_journal_page_first 807
_journal_paper_doi 10.1039/C7CE01851G
_journal_volume 20
_journal_year 2018
_chemical_formula_moiety '2(C6 H2 F5 N), C12 H24 O6'
_chemical_formula_sum 'C24 H28 F10 N2 O6'
_chemical_formula_weight 630.48
_chemical_melting_point 353
_chemical_name_systematic
; 
 pentafluoroaniline 18-crown-6 2:1 associate
;
_space_group_IT_number 2
_space_group_name_Hall '-P 1'
_space_group_name_H-M_alt 'P -1'
_symmetry_cell_setting triclinic
_symmetry_space_group_name_Hall '-P 1'
_symmetry_space_group_name_H-M 'P -1'
_atom_sites_solution_hydrogens geom
_atom_sites_solution_primary direct
_atom_sites_solution_secondary difmap
_audit_creation_method SHELXL-97
_audit_update_record
;
2017-10-19 deposited with the CCDC.
2018-01-03 downloaded from the CCDC.
;
_cell_angle_alpha 105.139(3)
_cell_angle_beta 105.804(3)
_cell_angle_gamma 114.814(2)
_cell_formula_units_Z 1
_cell_length_a 9.2488(4)
_cell_length_b 9.8098(5)
_cell_length_c 9.8855(5)
_cell_measurement_reflns_used 4944
_cell_measurement_temperature 296(2)
_cell_measurement_theta_max 25.98
_cell_measurement_theta_min 2.37
_cell_volume 707.24(7)
_computing_cell_refinement 'Bruker SAINT'
_computing_data_collection 'Bruker APEX2'
_computing_data_reduction 'Bruker SAINT'
_computing_molecular_graphics 'Bruker SHELXTL'
_computing_publication_material 'Bruker SHELXTL'
_computing_structure_refinement 'SHELXL-97 (Sheldrick, 2008)'
_computing_structure_solution 'SHELXS-97 (Sheldrick, 2008)'
_diffrn_ambient_temperature 296(2)
_diffrn_measured_fraction_theta_full 0.998
_diffrn_measured_fraction_theta_max 0.998
_diffrn_measurement_device_type 'Bruker APEX-II CCD'
_diffrn_measurement_method '\f and \w scans'
_diffrn_radiation_monochromator graphite
_diffrn_radiation_source 'fine-focus sealed tube'
_diffrn_radiation_type MoK\a
_diffrn_radiation_wavelength 0.71073
_diffrn_reflns_av_R_equivalents 0.0368
_diffrn_reflns_av_sigmaI/netI 0.0257
_diffrn_reflns_limit_h_max 12
_diffrn_reflns_limit_h_min -11
_diffrn_reflns_limit_k_max 12
_diffrn_reflns_limit_k_min -12
_diffrn_reflns_limit_l_max 12
_diffrn_reflns_limit_l_min -12
_diffrn_reflns_number 13637
_diffrn_reflns_theta_full 27.54
_diffrn_reflns_theta_max 27.54
_diffrn_reflns_theta_min 2.37
_exptl_absorpt_coefficient_mu 0.147
_exptl_absorpt_correction_T_max 0.9391
_exptl_absorpt_correction_T_min 0.8767
_exptl_absorpt_correction_type multi-scan
_exptl_absorpt_process_details SADABS-2008/1
_exptl_crystal_colour colourless
_exptl_crystal_density_diffrn 1.480
_exptl_crystal_density_method 'not measured'
_exptl_crystal_description block
_exptl_crystal_F_000 324
_exptl_crystal_recrystallization_method 'Re-crystallisation from solvent: EtOH'
_exptl_crystal_size_max 0.59
_exptl_crystal_size_mid 0.48
_exptl_crystal_size_min 0.26
_refine_diff_density_max 0.325
_refine_diff_density_min -0.215
_refine_diff_density_rms 0.041
_refine_ls_extinction_coef 0.041(12)
_refine_ls_extinction_expression Fc^*^=kFc[1+0.001xFc^2^\l^3^/sin(2\q)]^-1/4^
_refine_ls_extinction_method SHELXL
_refine_ls_goodness_of_fit_ref 0.965
_refine_ls_hydrogen_treatment mixed
_refine_ls_matrix_type full
_refine_ls_number_parameters 199
_refine_ls_number_reflns 3252
_refine_ls_number_restraints 0
_refine_ls_restrained_S_all 0.965
_refine_ls_R_factor_all 0.0805
_refine_ls_R_factor_gt 0.0584
_refine_ls_shift/su_max 0.001
_refine_ls_shift/su_mean 0.000
_refine_ls_structure_factor_coef Fsqd
_refine_ls_weighting_details 'calc w=1/[\s^2^(Fo^2^)+(0.1033P)^2^+0.3221P] where P=(Fo^2^+2Fc^2^)/3'
_refine_ls_weighting_scheme calc
_refine_ls_wR_factor_gt 0.1752
_refine_ls_wR_factor_ref 0.2040
_reflns_number_gt 2252
_reflns_number_total 3252
_reflns_threshold_expression >2sigma(I)
_cod_data_source_file c7ce01851g2.cif
_cod_data_source_block 2Bcr-m888
_cod_depositor_comments
;
The following automatic conversions were performed:

'_symmetry_cell_setting' value 'Triclinic' changed to 'triclinic'
according to
/home/data/users/saulius/crontab/automatic-downloads/rss-feeds/RSC/lib/dictionaries/cif_core.dic
dictionary named 'cif_core.dic' version 2.4.2 from 2011-04-26.

Automatic conversion script
Id: cif_fix_values 4973 2017-02-22 13:04:09Z antanas 

 Adding full bibliography for 7229852--7229857.cif.
;
_cod_original_cell_volume 707.24(6)
_cod_database_code 7229853

loop_
_symmetry_equiv_pos_as_xyz
'x, y, z'
'-x, -y, -z'

loop_
_atom_site_label
_atom_site_type_symbol
_atom_site_fract_x
_atom_site_fract_y
_atom_site_fract_z
_atom_site_U_iso_or_equiv
_atom_site_adp_type
_atom_site_occupancy
_atom_site_symmetry_multiplicity
_atom_site_calc_flag
_atom_site_refinement_flags
O1 O 0.2120(3) 0.1785(2) 0.3431(2) 0.0825(6) Uani 1 1 d .
O3 O 0.4480(3) 0.7661(3) 0.5114(3) 0.0892(7) Uani 1 1 d .
O2 O 0.1480(3) 0.4342(3) 0.4135(2) 0.0827(6) Uani 1 1 d .
C1 C 0.4792(3) 0.5665(3) 0.8157(2) 0.0539(5) Uani 1 1 d .
C2 C 0.3253(3) 0.4477(3) 0.8101(2) 0.0582(6) Uani 1 1 d .
C6 C 0.5563(3) 0.7258(3) 0.9285(2) 0.0584(6) Uani 1 1 d .
C4 C 0.3285(3) 0.6456(4) 1.0120(3) 0.0686(6) Uani 1 1 d .
C3 C 0.2505(3) 0.4859(3) 0.9051(3) 0.0636(6) Uani 1 1 d .
C5 C 0.4823(3) 0.7652(3) 1.0230(3) 0.0655(6) Uani 1 1 d .
C8 C 0.0445(4) 0.1482(4) 0.3237(4) 0.0949(11) Uani 1 1 d .
H8A H 0.0323 0.1531 0.4190 0.114 Uiso 1 1 calc R
H8B H -0.0461 0.0384 0.2409 0.114 Uiso 1 1 calc R
C7 C 0.2434(5) 0.0559(3) 0.3718(4) 0.0990(11) Uani 1 1 d .
H7A H 0.1461 -0.0542 0.2943 0.119 Uiso 1 1 calc R
H7B H 0.2509 0.0635 0.4735 0.119 Uiso 1 1 calc R
C9 C 0.0241(4) 0.2753(6) 0.2845(3) 0.0989(12) Uani 1 1 d .
H9A H 0.0449 0.2756 0.1936 0.119 Uiso 1 1 calc R
H9B H -0.0955 0.2507 0.2606 0.119 Uiso 1 1 calc R
C10 C 0.1389(5) 0.5640(6) 0.3881(5) 0.1052(13) Uani 1 1 d .
H10A H 0.0265 0.5517 0.3789 0.126 Uiso 1 1 calc R
H10B H 0.1470 0.5613 0.2918 0.126 Uiso 1 1 calc R
C11 C 0.2854(6) 0.7243(6) 0.5191(6) 0.1076(14) Uani 1 1 d .
H11A H 0.2613 0.8110 0.5163 0.129 Uiso 1 1 calc R
H11B H 0.2935 0.7172 0.6166 0.129 Uiso 1 1 calc R
C12 C 0.5907(6) 0.9174(4) 0.6347(4) 0.1000(11) Uani 1 1 d .
H12A H 0.5943 0.9156 0.7331 0.120 Uiso 1 1 calc R
H12B H 0.5760 1.0079 0.6273 0.120 Uiso 1 1 calc R
F1 F 0.2465(3) 0.28856(19) 0.70810(18) 0.0910(6) Uani 1 1 d .
F5 F 0.7110(2) 0.8468(2) 0.94699(18) 0.0913(6) Uani 1 1 d .
F4 F 0.5646(3) 0.9233(2) 1.1289(2) 0.1062(7) Uani 1 1 d .
F2 F 0.1015(2) 0.3659(2) 0.8943(2) 0.1021(6) Uani 1 1 d .
N1 N 0.5574(4) 0.5288(4) 0.7247(3) 0.0777(7) Uani 1 1 d .
H1A H 0.633(5) 0.609(4) 0.709(4) 0.087(10) Uiso 1 1 d .
H1B H 0.502(4) 0.434(4) 0.653(4) 0.088(10) Uiso 1 1 d .
F3 F 0.2543(3) 0.6847(3) 1.1026(3) 0.1109(7) Uani 1 1 d .

loop_
_atom_site_aniso_label
_atom_site_aniso_U_11
_atom_site_aniso_U_22
_atom_site_aniso_U_33
_atom_site_aniso_U_23
_atom_site_aniso_U_13
_atom_site_aniso_U_12
O1 0.0760(12) 0.0673(11) 0.0865(12) 0.0234(9) 0.0453(10) 0.0232(9)
O3 0.1228(17) 0.0856(14) 0.1071(15) 0.0461(12) 0.0795(14) 0.0724(13)
O2 0.0743(12) 0.1191(16) 0.0820(12) 0.0544(12) 0.0407(10) 0.0623(12)
C1 0.0573(11) 0.0613(12) 0.0406(9) 0.0192(9) 0.0215(8) 0.0310(10)
C2 0.0623(13) 0.0534(11) 0.0421(10) 0.0156(9) 0.0165(9) 0.0239(10)
C6 0.0537(11) 0.0589(12) 0.0455(10) 0.0151(9) 0.0208(9) 0.0210(10)
C4 0.0699(15) 0.0853(17) 0.0641(14) 0.0300(12) 0.0400(12) 0.0464(13)
C3 0.0511(12) 0.0715(15) 0.0617(13) 0.0311(11) 0.0252(10) 0.0255(11)
C5 0.0735(15) 0.0599(13) 0.0528(12) 0.0130(10) 0.0296(11) 0.0323(12)
C8 0.0543(14) 0.096(2) 0.0705(16) 0.0129(16) 0.0204(12) 0.0056(14)
C7 0.129(3) 0.0409(12) 0.098(2) 0.0175(13) 0.052(2) 0.0269(15)
C9 0.0495(14) 0.159(3) 0.0661(16) 0.038(2) 0.0222(12) 0.0456(18)
C10 0.103(2) 0.170(4) 0.133(3) 0.106(3) 0.081(2) 0.103(3)
C11 0.153(3) 0.135(3) 0.171(4) 0.111(3) 0.127(3) 0.124(3)
C12 0.166(4) 0.0727(18) 0.098(2) 0.0378(17) 0.081(2) 0.077(2)
F1 0.1082(13) 0.0548(8) 0.0667(9) 0.0106(7) 0.0332(9) 0.0205(8)
F5 0.0722(10) 0.0772(10) 0.0698(9) 0.0086(7) 0.0361(8) 0.0063(8)
F4 0.1257(16) 0.0681(10) 0.0904(12) 0.0013(9) 0.0605(11) 0.0348(10)
F2 0.0706(10) 0.1002(13) 0.1061(13) 0.0421(11) 0.0477(10) 0.0174(9)
N1 0.0896(16) 0.0768(15) 0.0659(13) 0.0198(12) 0.0486(13) 0.0406(13)
F3 0.1163(15) 0.1273(16) 0.1211(15) 0.0452(13) 0.0886(13) 0.0722(13)

loop_
_atom_type_symbol
_atom_type_description
_atom_type_scat_dispersion_real
_atom_type_scat_dispersion_imag
_atom_type_scat_source
C C 0.0033 0.0016 'International Tables Vol C Tables 4.2.6.8 and 6.1.1.4'
H H 0.0000 0.0000 'International Tables Vol C Tables 4.2.6.8 and 6.1.1.4'
N N 0.0061 0.0033 'International Tables Vol C Tables 4.2.6.8 and 6.1.1.4'
O O 0.0106 0.0060 'International Tables Vol C Tables 4.2.6.8 and 6.1.1.4'
F F 0.0171 0.0103 'International Tables Vol C Tables 4.2.6.8 and 6.1.1.4'

loop_
_geom_angle_atom_site_label_1
_geom_angle_atom_site_label_2
_geom_angle_atom_site_label_3
_geom_angle
_geom_angle_site_symmetry_3
C8 O1 C7 113.5(3) .
C12 O3 C11 112.7(3) .
C10 O2 C9 113.7(3) .
N1 C1 C6 121.8(2) .
N1 C1 C2 123.0(2) .
C6 C1 C2 115.00(19) .
F1 C2 C3 118.7(2) .
F1 C2 C1 118.6(2) .
C3 C2 C1 122.7(2) .
F5 C6 C5 118.5(2) .
F5 C6 C1 118.79(19) .
C5 C6 C1 122.7(2) .
F3 C4 C5 120.6(2) .
F3 C4 C3 120.8(2) .
C5 C4 C3 118.6(2) .
F2 C3 C4 119.7(2) .
F2 C3 C2 120.0(2) .
C4 C3 C2 120.4(2) .
F4 C5 C4 120.2(2) .
F4 C5 C6 119.2(2) .
C4 C5 C6 120.6(2) .
O1 C8 C9 108.3(2) .
O1 C7 C12 109.6(3) 2_666
O2 C9 C8 109.2(2) .
O2 C10 C11 109.6(3) .
O3 C11 C10 111.0(3) .
O3 C12 C7 109.6(2) 2_666

loop_
_geom_bond_atom_site_label_1
_geom_bond_atom_site_label_2
_geom_bond_distance
_geom_bond_site_symmetry_2
O1 C8 1.396(4) .
O1 C7 1.428(4) .
O3 C12 1.402(4) .
O3 C11 1.413(4) .
O2 C10 1.391(4) .
O2 C9 1.427(4) .
C1 N1 1.369(3) .
C1 C6 1.384(3) .
C1 C2 1.385(3) .
C2 F1 1.345(3) .
C2 C3 1.374(3) .
C6 F5 1.345(3) .
C6 C5 1.369(3) .
C4 F3 1.341(3) .
C4 C5 1.364(4) .
C4 C3 1.365(4) .
C3 F2 1.337(3) .
C5 F4 1.344(3) .
C8 C9 1.466(5) .
C7 C12 1.467(5) 2_666
C10 C11 1.475(6) .
C12 C7 1.467(5) 2_666
